data_2312680
loop_
_publ_author_name
'Mohana, Marimuthu'
'Thomas Muthiah, Packianathan'
'McMillen, Colin D.'
'Butcher, Ray J.'

_publ_section_title
;
 Supramolecular interactions in salts/cocrystals involving pyrimidine
 derivatives of sulfonate/carboxylic acid.
;
_journal_coeditor_code CU3183
_journal_issue 'Pt 2'
_journal_name_full 'Acta crystallographica. Section C, Structural chemistry'
_journal_page_first 61
_journal_page_last 67
_journal_paper_doi 10.1107/S2053229623000177
_journal_volume 79
_journal_year 2023
_chemical_formula_iupac 'C4 H4 F N3 O, C11 H11 N O2'
_chemical_formula_moiety 'C4 H4 F N3 O, C11 H11 N O2'
_chemical_formula_sum 'C15 H15 F N4 O3'
_chemical_formula_weight 318.31
_chemical_name_common
;
5-Fluorocytosine--indole-3-propionic acid (1/1)
;
_chemical_name_systematic
;
5-Fluorocytosine--indole-3-propionic acid (1/1)
;
_space_group_crystal_system monoclinic
_space_group_IT_number 14
_space_group_name_Hall '-P 2yn'
_space_group_name_H-M_alt 'P 1 21/n 1'
_atom_sites_solution_hydrogens mixed
_atom_sites_solution_primary dual
_atom_sites_solution_secondary difmap
_audit_creation_method SHELXL-2016/6
_cell_angle_alpha 90
_cell_angle_beta 92.042(2)
_cell_angle_gamma 90
_cell_formula_units_Z 4
_cell_length_a 9.0919(5)
_cell_length_b 5.2273(3)
_cell_length_c 30.5813(18)
_cell_measurement_reflns_used 4429
_cell_measurement_temperature 100(2)
_cell_measurement_theta_max 30.5
_cell_measurement_theta_min 2.3
_cell_volume 1452.49(14)
_computing_cell_refinement
;
SAINT (Bruker, 2016)
;
_computing_data_collection
;
APEX3 (Bruker, 2016)
;
_computing_data_reduction
;
SAINT (Bruker, 2016)
;
_computing_molecular_graphics
;
PLATON (Spek, 2020), Mercury (Macrae <i>et al.</i>, 2020)
and POVRay (Cason, 2004)
;
_computing_publication_material
;
PLATON (Spek, 2020) and publCIF (Westrip, 2010)
;
_computing_structure_refinement
;
SHELXL2016 (Sheldrick, 2015<i>b</i>)
;
_computing_structure_solution
;
SHELXT2014 (Sheldrick, 2015<i>a</i>)
;
_diffrn_ambient_temperature 100(2)
_diffrn_measured_fraction_theta_full 0.998
_diffrn_measured_fraction_theta_max 0.998
_diffrn_measurement_device_type 'Bruker D8 Venture Photon 100'
_diffrn_measurement_method '\f and \w scans'
_diffrn_radiation_type MoK\a
_diffrn_radiation_wavelength 0.71073
_diffrn_reflns_av_R_equivalents 0.0443
_diffrn_reflns_av_unetI/netI 0.0230
_diffrn_reflns_limit_h_max 11
_diffrn_reflns_limit_h_min -11
_diffrn_reflns_limit_k_max 6
_diffrn_reflns_limit_k_min -6
_diffrn_reflns_limit_l_max 38
_diffrn_reflns_limit_l_min -38
_diffrn_reflns_number 27046
_diffrn_reflns_theta_full 25.242
_diffrn_reflns_theta_max 26.491
_diffrn_reflns_theta_min 2.316
_diffrn_source 'Incoatec I\mS'
_exptl_absorpt_coefficient_mu 0.113
_exptl_absorpt_correction_T_max 1.0000
_exptl_absorpt_correction_T_min 0.9083
_exptl_absorpt_correction_type multi-scan
_exptl_absorpt_process_details
;
(SADABS; Bruker, 2016)
;
_exptl_crystal_colour colorless
_exptl_crystal_density_diffrn 1.456
_exptl_crystal_description prism
_exptl_crystal_F_000 664
_exptl_crystal_size_max 0.570
_exptl_crystal_size_mid 0.410
_exptl_crystal_size_min 0.070
_refine_diff_density_max 0.244
_refine_diff_density_min -0.256
_refine_ls_extinction_method none
_refine_ls_goodness_of_fit_ref 1.073
_refine_ls_hydrogen_treatment mixed
_refine_ls_matrix_type full
_refine_ls_number_parameters 228
_refine_ls_number_reflns 3015
_refine_ls_number_restraints 0
_refine_ls_restrained_S_all 1.073
_refine_ls_R_factor_all 0.0453
_refine_ls_R_factor_gt 0.0392
_refine_ls_shift/su_max 0.001
_refine_ls_shift/su_mean 0.000
_refine_ls_structure_factor_coef Fsqd
_refine_ls_weighting_details 'w=1/[\s^2^(Fo^2^)+(0.0374P)^2^+1.0091P] where P=(Fo^2^+2Fc^2^)/3'
_refine_ls_weighting_scheme calc
_refine_ls_wR_factor_gt 0.0910
_refine_ls_wR_factor_ref 0.0945
_reflns_number_gt 2672
_reflns_number_total 3015
_reflns_threshold_expression 'I > 2\s(I)'
_cod_data_source_file cu3183sup1.cif
_cod_data_source_block II
_cod_original_sg_symbol_H-M 'P 21/n'
_cod_database_code 2312680
_shelx_space_group_comment
;
The symmetry employed for this shelxl refinement is uniquely defined
by the following loop, which should always be used as a source of
symmetry information in preference to the above space-group names.
They are only intended as comments.
;
_shelx_estimated_absorpt_t_min 0.939
_shelx_estimated_absorpt_t_max 0.992

loop_
_space_group_symop_operation_xyz
'x, y, z'
'-x+1/2, y+1/2, -z+1/2'
'-x, -y, -z'
'x-1/2, -y-1/2, z-1/2'

loop_
_atom_site_type_symbol
_atom_site_label
_atom_site_fract_x
_atom_site_fract_y
_atom_site_fract_z
_atom_site_U_iso_or_equiv
_atom_site_adp_type
_atom_site_calc_flag
_atom_site_occupancy
_atom_site_disorder_assembly
_atom_site_disorder_group
F F5 0.99368(9) -0.14131(16) 0.40926(3) 0.0190(2) Uani d 1 . .
O O2 0.61070(11) 0.2532(2) 0.51890(3) 0.0195(2) Uani d 1 . .
O O3 0.64944(12) 0.6587(2) 0.56804(4) 0.0307(3) Uani d 1 . .
H H3 0.632(3) 0.522(5) 0.5510(8) 0.062(8) Uiso d 1 . .
O O4 0.43144(12) 0.5841(2) 0.59607(4) 0.0267(3) Uani d 1 . .
N N1 0.66954(13) -0.0537(2) 0.47053(4) 0.0150(3) Uani d 1 . .
H H1 0.581(2) -0.126(4) 0.4749(6) 0.032(5) Uiso d 1 . .
N N3 0.83630(12) 0.2777(2) 0.48894(4) 0.0135(2) Uani d 1 . .
N N4 1.05972(13) 0.2916(3) 0.45585(4) 0.0169(3) Uani d 1 . .
H H4A 1.087(2) 0.431(4) 0.4729(6) 0.033(5) Uiso d 1 . .
H H4B 1.122(2) 0.230(4) 0.4385(6) 0.023(5) Uiso d 1 . .
N N7 0.64109(14) 1.4323(3) 0.73943(4) 0.0182(3) Uani d 1 . .
H H7 0.690(2) 1.569(4) 0.7442(6) 0.032(5) Uiso d 1 . .
C C5 0.89381(15) -0.0469(3) 0.43677(4) 0.0138(3) Uani d 1 . .
C C6 0.76363(15) -0.1600(3) 0.44189(4) 0.0146(3) Uani d 1 . .
H H6 0.737364 -0.310366 0.426010 0.017 Uiso calc 1 . .
C C4 0.93094(15) 0.1788(3) 0.46085(4) 0.0132(3) Uani d 1 . .
C C18 0.54465(15) 0.7031(3) 0.59592(4) 0.0161(3) Uani d 1 . .
C C9 0.52960(15) 1.1191(3) 0.69988(4) 0.0148(3) Uani d 1 . .
C C2 0.70412(15) 0.1643(3) 0.49362(4) 0.0141(3) Uani d 1 . .
C C15 0.47940(15) 1.1090(3) 0.74396(4) 0.0151(3) Uani d 1 . .
C C17 0.58444(16) 0.9173(3) 0.62711(5) 0.0181(3) Uani d 1 . .
H H17A 0.585964 1.080408 0.610676 0.022 Uiso calc 1 . .
H H17B 0.684707 0.887190 0.639744 0.022 Uiso calc 1 . .
C C16 0.47806(15) 0.9416(3) 0.66397(5) 0.0177(3) Uani d 1 . .
H H16A 0.382310 1.003665 0.651723 0.021 Uiso calc 1 . .
H H16B 0.461848 0.769952 0.676597 0.021 Uiso calc 1 . .
C C8 0.62694(16) 1.3174(3) 0.69865(5) 0.0173(3) Uani d 1 . .
H H8 0.677637 1.369254 0.673504 0.021 Uiso calc 1 . .
C C14 0.54889(15) 1.3096(3) 0.76747(5) 0.0160(3) Uani d 1 . .
C C13 0.52130(16) 1.3566(3) 0.81147(5) 0.0200(3) Uani d 1 . .
H H13 0.567525 1.493847 0.826985 0.024 Uiso calc 1 . .
C C10 0.38174(16) 0.9468(3) 0.76515(5) 0.0190(3) Uani d 1 . .
H H10 0.334692 0.809478 0.749864 0.023 Uiso calc 1 . .
C C11 0.35541(18) 0.9911(3) 0.80876(5) 0.0233(3) Uani d 1 . .
H H11 0.290024 0.882277 0.823606 0.028 Uiso calc 1 . .
C C12 0.42401(17) 1.1948(3) 0.83137(5) 0.0233(3) Uani d 1 . .
H H12 0.402907 1.222065 0.861217 0.028 Uiso calc 1 . .

loop_
_atom_site_aniso_label
_atom_site_aniso_U_11
_atom_site_aniso_U_22
_atom_site_aniso_U_33
_atom_site_aniso_U_12
_atom_site_aniso_U_13
_atom_site_aniso_U_23
F5 0.0199(4) 0.0196(4) 0.0179(4) -0.0017(3) 0.0076(3) -0.0054(3)
O2 0.0157(5) 0.0202(6) 0.0230(5) -0.0047(4) 0.0065(4) -0.0101(4)
O3 0.0223(6) 0.0340(7) 0.0369(7) -0.0134(5) 0.0144(5) -0.0239(6)
O4 0.0224(6) 0.0320(7) 0.0262(6) -0.0128(5) 0.0079(5) -0.0140(5)
N1 0.0131(6) 0.0149(6) 0.0172(6) -0.0049(5) 0.0030(5) -0.0037(5)
N3 0.0137(6) 0.0135(6) 0.0132(5) -0.0025(5) 0.0011(4) -0.0017(5)
N4 0.0154(6) 0.0179(6) 0.0178(6) -0.0050(5) 0.0051(5) -0.0053(5)
N7 0.0203(6) 0.0151(6) 0.0192(6) -0.0032(5) 0.0001(5) -0.0041(5)
C5 0.0170(7) 0.0143(7) 0.0102(6) 0.0005(5) 0.0029(5) -0.0012(5)
C6 0.0183(7) 0.0128(7) 0.0126(6) -0.0013(6) -0.0001(5) -0.0023(5)
C4 0.0149(6) 0.0140(7) 0.0108(6) -0.0014(5) -0.0004(5) 0.0023(5)
C18 0.0164(7) 0.0171(7) 0.0149(6) -0.0013(6) 0.0013(5) -0.0021(6)
C9 0.0138(6) 0.0145(7) 0.0161(7) 0.0034(5) -0.0004(5) -0.0016(5)
C2 0.0144(7) 0.0145(7) 0.0134(6) -0.0012(5) 0.0004(5) -0.0012(5)
C15 0.0141(6) 0.0140(7) 0.0171(7) 0.0045(5) -0.0013(5) -0.0022(5)
C17 0.0184(7) 0.0175(7) 0.0185(7) -0.0051(6) 0.0023(6) -0.0051(6)
C16 0.0164(7) 0.0191(7) 0.0175(7) -0.0011(6) 0.0005(5) -0.0044(6)
C8 0.0195(7) 0.0166(7) 0.0158(7) 0.0006(6) 0.0010(5) -0.0012(6)
C14 0.0147(6) 0.0147(7) 0.0183(7) 0.0036(6) -0.0011(5) -0.0012(6)
C13 0.0212(7) 0.0209(8) 0.0177(7) 0.0039(6) -0.0027(6) -0.0062(6)
C10 0.0188(7) 0.0164(7) 0.0217(7) 0.0006(6) 0.0012(6) -0.0021(6)
C11 0.0252(8) 0.0225(8) 0.0225(8) 0.0009(6) 0.0062(6) 0.0029(6)
C12 0.0281(8) 0.0268(8) 0.0152(7) 0.0071(7) 0.0020(6) -0.0017(6)

loop_
_atom_type_symbol
_atom_type_description
_atom_type_scat_dispersion_real
_atom_type_scat_dispersion_imag
_atom_type_scat_source
C C 0.0033 0.0016 'International Tables Vol C Tables 4.2.6.8 and 6.1.1.4'
H H 0.0000 0.0000 'International Tables Vol C Tables 4.2.6.8 and 6.1.1.4'
N N 0.0061 0.0033 'International Tables Vol C Tables 4.2.6.8 and 6.1.1.4'
O O 0.0106 0.0060 'International Tables Vol C Tables 4.2.6.8 and 6.1.1.4'
F F 0.0171 0.0103 'International Tables Vol C Tables 4.2.6.8 and 6.1.1.4'

loop_
_geom_angle_atom_site_label_1
_geom_angle_atom_site_label_2
_geom_angle_atom_site_label_3
_geom_angle_site_symmetry_1
_geom_angle_site_symmetry_3
_geom_angle
_geom_angle_publ_flag
C18 O3 H3 . . 113.7(16) ?
C6 N1 C2 . . 122.11(12) ?
C6 N1 H1 . . 120.5(13) ?
C2 N1 H1 . . 117.3(13) ?
C4 N3 C2 . . 119.45(12) ?
C4 N4 H4A . . 120.5(12) ?
C4 N4 H4B . . 121.0(13) ?
H4A N4 H4B . . 118.3(17) ?
C14 N7 C8 . . 108.61(13) ?
C14 N7 H7 . . 127.7(13) ?
C8 N7 H7 . . 123.1(13) ?
C6 C5 F5 . . 121.88(13) ?
C6 C5 C4 . . 120.00(12) ?
F5 C5 C4 . . 118.12(12) ?
C5 C6 N1 . . 118.23(13) ?
C5 C6 H6 . . 120.9 ?
N1 C6 H6 . . 120.9 ?
N4 C4 N3 . . 119.50(13) ?
N4 C4 C5 . . 120.20(12) ?
N3 C4 C5 . . 120.30(12) ?
O4 C18 O3 . . 123.26(13) ?
O4 C18 C17 . . 124.62(13) ?
O3 C18 C17 . . 112.13(12) ?
C8 C9 C15 . . 106.33(12) ?
C8 C9 C16 . . 129.48(13) ?
C15 C9 C16 . . 124.18(13) ?
O2 C2 N3 . . 121.69(13) ?
O2 C2 N1 . . 118.43(12) ?
N3 C2 N1 . . 119.89(12) ?
C10 C15 C14 . . 119.60(13) ?
C10 C15 C9 . . 132.98(14) ?
C14 C15 C9 . . 107.42(13) ?
C18 C17 C16 . . 112.82(12) ?
C18 C17 H17A . . 109.0 ?
C16 C17 H17A . . 109.0 ?
C18 C17 H17B . . 109.0 ?
C16 C17 H17B . . 109.0 ?
H17A C17 H17B . . 107.8 ?
C9 C16 C17 . . 113.90(12) ?
C9 C16 H16A . . 108.8 ?
C17 C16 H16A . . 108.8 ?
C9 C16 H16B . . 108.8 ?
C17 C16 H16B . . 108.8 ?
H16A C16 H16B . . 107.7 ?
C9 C8 N7 . . 110.12(13) ?
C9 C8 H8 . . 124.9 ?
N7 C8 H8 . . 124.9 ?
N7 C14 C13 . . 130.58(14) ?
N7 C14 C15 . . 107.49(12) ?
C13 C14 C15 . . 121.93(14) ?
C12 C13 C14 . . 117.14(14) ?
C12 C13 H13 . . 121.4 ?
C14 C13 H13 . . 121.4 ?
C11 C10 C15 . . 118.59(14) ?
C11 C10 H10 . . 120.7 ?
C15 C10 H10 . . 120.7 ?
C10 C11 C12 . . 120.87(15) ?
C10 C11 H11 . . 119.6 ?
C12 C11 H11 . . 119.6 ?
C13 C12 C11 . . 121.85(14) ?
C13 C12 H12 . . 119.1 ?
C11 C12 H12 . . 119.1 ?

loop_
_geom_bond_atom_site_label_1
_geom_bond_atom_site_label_2
_geom_bond_site_symmetry_2
_geom_bond_distance
_geom_bond_publ_flag
F5 C5 . 1.3529(15) ?
O2 C2 . 1.2578(17) ?
O3 C18 . 1.3214(17) ?
O3 H3 . 0.89(3) ?
O4 C18 . 1.2029(18) ?
N1 C6 . 1.3642(18) ?
N1 C2 . 1.3712(18) ?
N1 H1 . 0.90(2) ?
N3 C4 . 1.3411(17) ?
N3 C2 . 1.3522(18) ?
N4 C4 . 1.3244(18) ?
N4 H4A . 0.93(2) ?
N4 H4B . 0.852(19) ?
N7 C14 . 1.3785(19) ?
N7 C8 . 1.3859(19) ?
N7 H7 . 0.85(2) ?
C5 C6 . 1.337(2) ?
C5 C4 . 1.425(2) ?
C6 H6 . 0.9500 ?
C18 C17 . 1.506(2) ?
C9 C8 . 1.365(2) ?
C9 C15 . 1.4393(19) ?
C9 C16 . 1.500(2) ?
C15 C10 . 1.403(2) ?
C15 C14 . 1.409(2) ?
C17 C16 . 1.5165(19) ?
C17 H17A . 0.9900 ?
C17 H17B . 0.9900 ?
C16 H16A . 0.9900 ?
C16 H16B . 0.9900 ?
C8 H8 . 0.9500 ?
C14 C13 . 1.399(2) ?
C13 C12 . 1.381(2) ?
C13 H13 . 0.9500 ?
C10 C11 . 1.383(2) ?
C10 H10 . 0.9500 ?
C11 C12 . 1.403(2) ?
C11 H11 . 0.9500 ?
C12 H12 . 0.9500 ?

loop_
_geom_hbond_atom_site_label_D
_geom_hbond_atom_site_label_H
_geom_hbond_atom_site_label_A
_geom_hbond_site_symmetry_A
_geom_hbond_distance_DH
_geom_hbond_distance_HA
_geom_hbond_distance_DA
_geom_hbond_angle_DHA
O3 H3 O2 . 0.89(3) 1.72(3) 2.6150(15) 177(2)
N1 H1 O2 3_656 0.90(2) 1.89(2) 2.7825(16) 175.0(19)
N4 H4A N3 3_766 0.93(2) 2.03(2) 2.9494(17) 175.2(18)
N4 H4B O3 3_766 0.852(19) 2.174(18) 2.7805(16) 128.0(16)
N7 H7 N7 2_656 0.85(2) 2.48(2) 3.3287(16) 173.1(18)

_cod_database_fobs_code 2312680
